data_4109714
loop_
_publ_author_name
'Takuya Kochi'
'Shusuke Noda'
'Kenji Yoshimura'
'Kyoko Nozaki'

_publ_section_title
;
 Formation of Linear Copolymers of Ethylene and Acrylonitrile Catalyzed by
 Phosphine Sulfonate Palladium Complexes
;
_journal_name_full 'Journal of the American Chemical Society'
_journal_page_first 8948
_journal_page_last 8949
_journal_paper_doi 10.1021/ja0725504
_journal_volume 129
_journal_year 2007
_chemical_formula_sum 'C28 H30 N O5 P Pd S'
_chemical_formula_weight 629.96
_chemical_name_systematic
; 
 ? 
;
_space_group_IT_number 14
_symmetry_cell_setting monoclinic
_symmetry_space_group_name_Hall '-P 2ybc'
_symmetry_space_group_name_H-M 'P 1 21/c 1'
_atom_sites_solution_hydrogens geom
_atom_sites_solution_primary direct
_atom_sites_solution_secondary difmap
_audit_creation_method SHELXL-97
_cell_angle_alpha 90.0000
_cell_angle_beta 99.2218(15)
_cell_angle_gamma 90.0000
_cell_formula_units_Z 4
_cell_length_a 11.647(5)
_cell_length_b 10.623(4)
_cell_length_c 21.468(8)
_cell_measurement_reflns_used 6905
_cell_measurement_temperature 120(2)
_cell_measurement_theta_max 27.4835
_cell_measurement_theta_min 3.0677
_cell_volume 2621.8(18)
_computing_structure_refinement 'SHELXL-97 (Sheldrick, 1997)'
_computing_structure_solution 'SHELXS-97 (Sheldrick, 1990)'
_diffrn_ambient_temperature 120(2)
_diffrn_measured_fraction_theta_full 0.960
_diffrn_measured_fraction_theta_max 0.960
_diffrn_radiation_monochromator graphite
_diffrn_radiation_source 'fine-focus sealed tube'
_diffrn_radiation_type MoK\a
_diffrn_radiation_wavelength 0.71070
_diffrn_reflns_av_R_equivalents 0.0281
_diffrn_reflns_av_sigmaI/netI 0.0313
_diffrn_reflns_limit_h_max 12
_diffrn_reflns_limit_h_min -15
_diffrn_reflns_limit_k_max 10
_diffrn_reflns_limit_k_min -13
_diffrn_reflns_limit_l_max 27
_diffrn_reflns_limit_l_min -27
_diffrn_reflns_number 18616
_diffrn_reflns_theta_full 27.48
_diffrn_reflns_theta_max 27.48
_diffrn_reflns_theta_min 3.07
_exptl_absorpt_coefficient_mu 0.889
_exptl_absorpt_correction_T_max 0.9164
_exptl_absorpt_correction_T_min 0.7764
_exptl_absorpt_correction_type multi-scan
_exptl_absorpt_process_details 'Jacobson, R. (1998). Private communication to the Rigaku Corporation'
_exptl_crystal_colour Yellow
_exptl_crystal_density_diffrn 1.596
_exptl_crystal_description Block
_exptl_crystal_F_000 1288
_exptl_crystal_size_max 0.30
_exptl_crystal_size_mid 0.30
_exptl_crystal_size_min 0.10
_refine_diff_density_max 1.048
_refine_diff_density_min -0.568
_refine_diff_density_rms 0.098
_refine_ls_extinction_method none
_refine_ls_goodness_of_fit_ref 1.106
_refine_ls_hydrogen_treatment constr
_refine_ls_matrix_type full
_refine_ls_number_parameters 337
_refine_ls_number_reflns 5776
_refine_ls_number_restraints 0
_refine_ls_restrained_S_all 1.106
_refine_ls_R_factor_all 0.0450
_refine_ls_R_factor_gt 0.0380
_refine_ls_shift/su_max 0.001
_refine_ls_shift/su_mean 0.000
_refine_ls_structure_factor_coef Fsqd
_refine_ls_weighting_details 'calc w=1/[\s^2^(Fo^2^)+(0.0427P)^2^+3.4892P] where P=(Fo^2^+2Fc^2^)/3'
_refine_ls_weighting_scheme calc
_refine_ls_wR_factor_gt 0.0886
_refine_ls_wR_factor_ref 0.0933
_reflns_number_gt 5123
_reflns_number_total 5776
_reflns_threshold_expression >2sigma(I)
_cod_data_source_file ja0725504si20070612_114058.cif
_cod_data_source_block 3
_cod_original_cell_volume 2621.9(17)
_cod_database_code 4109714

loop_
_symmetry_equiv_pos_as_xyz
'x, y, z'
'-x, y+1/2, -z+1/2'
'-x, -y, -z'
'x, -y-1/2, z-1/2'

loop_
_atom_site_label
_atom_site_type_symbol
_atom_site_fract_x
_atom_site_fract_y
_atom_site_fract_z
_atom_site_U_iso_or_equiv
_atom_site_adp_type
_atom_site_occupancy
_atom_site_symmetry_multiplicity
_atom_site_calc_flag
_atom_site_refinement_flags
Pd1 Pd 0.584966(17) 0.16748(2) 0.372923(9) 0.01584(8) Uani 1 1 d .
P1 P 0.74716(6) 0.22515(7) 0.43673(3) 0.01456(15) Uani 1 1 d .
C2 C 0.8602(2) 0.2868(3) 0.39463(13) 0.0162(5) Uani 1 1 d .
C3 C 0.8723(2) 0.2474(3) 0.33344(13) 0.0185(6) Uani 1 1 d .
S1 S 0.78169(6) 0.12957(8) 0.29147(3) 0.02251(17) Uani 1 1 d .
O1 O 0.66091(18) 0.1762(2) 0.28762(9) 0.0216(4) Uani 1 1 d .
O2 O 0.8007(2) 0.0150(2) 0.32791(11) 0.0321(5) Uani 1 1 d .
O3 O 0.8149(2) 0.1250(3) 0.22975(10) 0.0386(6) Uani 1 1 d .
C4 C 0.8108(2) 0.1004(3) 0.48868(13) 0.0175(6) Uani 1 1 d .
C5 C 0.7581(3) -0.0172(3) 0.48100(14) 0.0230(6) Uani 1 1 d .
H4 H 0.6949 -0.0297 0.4477 0.028 Uiso 1 1 calc R
C6 C 0.7956(3) -0.1166(3) 0.52093(16) 0.0262(7) Uani 1 1 d .
H5 H 0.7594 -0.1968 0.5147 0.031 Uiso 1 1 calc R
C7 C 0.8862(3) -0.0978(3) 0.56973(15) 0.0255(7) Uani 1 1 d .
H6 H 0.9099 -0.1648 0.5982 0.031 Uiso 1 1 calc R
C8 C 0.9433(3) 0.0164(3) 0.57823(14) 0.0239(6) Uani 1 1 d .
H7 H 1.0065 0.0271 0.6117 0.029 Uiso 1 1 calc R
C9 C 0.9076(2) 0.1157(3) 0.53739(13) 0.0185(6) Uani 1 1 d .
O4 O 0.96041(17) 0.2301(2) 0.54175(10) 0.0226(5) Uani 1 1 d .
C10 C 1.0529(3) 0.2498(3) 0.59313(17) 0.0331(8) Uani 1 1 d .
H8 H 1.0832 0.3355 0.5910 0.050 Uiso 1 1 calc R
H9 H 1.1153 0.1890 0.5905 0.050 Uiso 1 1 calc R
H10 H 1.0237 0.2383 0.6331 0.050 Uiso 1 1 calc R
C11 C 0.7177(2) 0.3544(3) 0.48695(12) 0.0155(5) Uani 1 1 d .
C12 C 0.7242(2) 0.3427(3) 0.55223(13) 0.0185(6) Uani 1 1 d .
H11 H 0.7507 0.2660 0.5722 0.022 Uiso 1 1 calc R
C13 C 0.6925(3) 0.4413(3) 0.58838(13) 0.0224(6) Uani 1 1 d .
H12 H 0.6972 0.4323 0.6327 0.027 Uiso 1 1 calc R
C14 C 0.6543(3) 0.5521(3) 0.55923(14) 0.0249(7) Uani 1 1 d .
H13 H 0.6349 0.6205 0.5841 0.030 Uiso 1 1 calc R
C15 C 0.6434(3) 0.5666(3) 0.49433(14) 0.0217(6) Uani 1 1 d .
H14 H 0.6155 0.6434 0.4748 0.026 Uiso 1 1 calc R
C16 C 0.6737(2) 0.4673(3) 0.45830(12) 0.0174(6) Uani 1 1 d .
O5 O 0.66310(18) 0.47038(19) 0.39419(9) 0.0216(4) Uani 1 1 d .
C17 C 0.6149(3) 0.5803(3) 0.36241(14) 0.0260(7) Uani 1 1 d .
H15 H 0.6122 0.5700 0.3168 0.039 Uiso 1 1 calc R
H16 H 0.6633 0.6533 0.3770 0.039 Uiso 1 1 calc R
H17 H 0.5359 0.5935 0.3715 0.039 Uiso 1 1 calc R
C18 C 0.9586(3) 0.3002(3) 0.30363(14) 0.0236(6) Uani 1 1 d .
H18 H 0.9664 0.2735 0.2623 0.028 Uiso 1 1 calc R
C19 C 1.0333(3) 0.3908(3) 0.33337(15) 0.0245(7) Uani 1 1 d .
H19 H 1.0922 0.4256 0.3127 0.029 Uiso 1 1 calc R
C20 C 1.0215(3) 0.4305(3) 0.39314(15) 0.0239(6) Uani 1 1 d .
H20 H 1.0726 0.4928 0.4137 0.029 Uiso 1 1 calc R
C21 C 0.9355(2) 0.3799(3) 0.42327(14) 0.0197(6) Uani 1 1 d .
H21 H 0.9275 0.4090 0.4642 0.024 Uiso 1 1 calc R
N1 N 0.4195(2) 0.1271(2) 0.31818(11) 0.0194(5) Uani 1 1 d .
C22 C 0.3693(3) 0.0131(3) 0.31904(13) 0.0231(6) Uani 1 1 d .
C23 C 0.2551(3) -0.0058(4) 0.28860(16) 0.0340(8) Uani 1 1 d .
H22 H 0.2202 -0.0865 0.2888 0.041 Uiso 1 1 calc R
C24 C 0.1939(3) 0.0930(4) 0.25843(17) 0.0401(9) Uani 1 1 d .
H23 H 0.1159 0.0815 0.2382 0.048 Uiso 1 1 calc R
C25 C 0.2461(3) 0.2083(4) 0.25766(15) 0.0311(8) Uani 1 1 d .
H24 H 0.2044 0.2772 0.2368 0.037 Uiso 1 1 calc R
C26 C 0.3603(3) 0.2245(3) 0.28736(13) 0.0213(6) Uani 1 1 d .
C27 C 0.4383(3) -0.0921(3) 0.35342(15) 0.0310(7) Uani 1 1 d .
H34 H 0.5208 -0.0810 0.3505 0.046 Uiso 1 1 calc R
H35 H 0.4111 -0.1727 0.3343 0.046 Uiso 1 1 calc R
H36 H 0.4281 -0.0912 0.3979 0.046 Uiso 1 1 calc R
C28 C 0.4221(3) 0.3462(3) 0.28555(15) 0.0276(7) Uani 1 1 d .
H37 H 0.4427 0.3792 0.3285 0.041 Uiso 1 1 calc R
H38 H 0.3715 0.4064 0.2597 0.041 Uiso 1 1 calc R
H39 H 0.4931 0.3333 0.2672 0.041 Uiso 1 1 calc R
C29 C 0.5066(2) 0.1586(2) 0.45473(12) 0.0101(5) Uani 1 1 d .
H31 H 0.4239 0.1381 0.4429 0.015 Uiso 1 1 calc R
H32 H 0.5146 0.2402 0.4763 0.015 Uiso 1 1 calc R
H33 H 0.5449 0.0934 0.4830 0.015 Uiso 1 1 calc R

loop_
_atom_site_aniso_label
_atom_site_aniso_U_11
_atom_site_aniso_U_22
_atom_site_aniso_U_33
_atom_site_aniso_U_23
_atom_site_aniso_U_13
_atom_site_aniso_U_12
Pd1 0.01405(12) 0.01824(14) 0.01455(11) 0.00000(8) 0.00018(8) -0.00029(8)
P1 0.0145(3) 0.0147(4) 0.0137(3) 0.0006(3) 0.0000(2) -0.0002(3)
C2 0.0155(13) 0.0148(14) 0.0183(13) 0.0040(10) 0.0030(10) 0.0021(11)
C3 0.0170(13) 0.0198(16) 0.0181(13) 0.0019(11) 0.0006(10) 0.0061(11)
S1 0.0183(4) 0.0294(4) 0.0185(3) -0.0073(3) -0.0011(3) 0.0044(3)
O1 0.0165(10) 0.0302(13) 0.0168(10) 0.0001(8) -0.0009(8) 0.0017(9)
O2 0.0291(12) 0.0216(12) 0.0405(13) -0.0071(10) -0.0102(10) 0.0034(10)
O3 0.0267(12) 0.0674(18) 0.0217(11) -0.0198(12) 0.0039(9) 0.0009(12)
C4 0.0155(13) 0.0187(15) 0.0177(13) 0.0010(11) 0.0013(10) 0.0020(11)
C5 0.0180(14) 0.0206(16) 0.0289(15) 0.0012(12) -0.0006(11) -0.0010(12)
C6 0.0216(15) 0.0166(16) 0.0399(18) 0.0071(13) 0.0036(13) 0.0011(13)
C7 0.0242(16) 0.0226(17) 0.0301(16) 0.0117(13) 0.0061(12) 0.0063(13)
C8 0.0213(15) 0.0273(18) 0.0220(14) 0.0025(12) 0.0001(11) 0.0066(13)
C9 0.0188(14) 0.0169(15) 0.0194(13) 0.0000(11) 0.0018(10) 0.0002(12)
O4 0.0174(10) 0.0209(12) 0.0262(11) 0.0009(8) -0.0065(8) -0.0009(9)
C10 0.0283(17) 0.0273(19) 0.0376(19) -0.0068(14) -0.0134(14) 0.0027(14)
C11 0.0121(12) 0.0179(15) 0.0159(12) -0.0011(10) 0.0011(9) -0.0026(11)
C12 0.0154(13) 0.0243(16) 0.0153(13) 0.0012(11) 0.0008(10) -0.0027(11)
C13 0.0229(15) 0.0308(17) 0.0139(13) -0.0019(12) 0.0037(11) -0.0016(13)
C14 0.0275(16) 0.0273(18) 0.0201(14) -0.0088(12) 0.0040(12) -0.0001(13)
C15 0.0228(15) 0.0174(16) 0.0252(15) 0.0004(12) 0.0052(11) 0.0008(12)
C16 0.0150(13) 0.0218(16) 0.0156(13) -0.0009(10) 0.0026(10) -0.0029(11)
O5 0.0299(12) 0.0194(11) 0.0160(9) 0.0034(8) 0.0051(8) 0.0047(9)
C17 0.0308(17) 0.0248(17) 0.0219(14) 0.0098(12) 0.0032(12) 0.0021(14)
C18 0.0217(15) 0.0291(17) 0.0208(14) 0.0068(12) 0.0059(11) 0.0105(13)
C19 0.0187(15) 0.0230(17) 0.0335(16) 0.0093(13) 0.0094(12) 0.0032(13)
C20 0.0191(14) 0.0171(16) 0.0368(17) 0.0010(12) 0.0085(12) -0.0007(12)
C21 0.0191(14) 0.0178(15) 0.0225(14) -0.0018(11) 0.0036(11) -0.0004(12)
N1 0.0150(12) 0.0277(14) 0.0153(11) -0.0045(10) 0.0019(9) -0.0018(10)
C22 0.0224(15) 0.0272(17) 0.0196(14) -0.0067(12) 0.0035(11) -0.0059(13)
C23 0.0262(17) 0.044(2) 0.0317(17) -0.0130(15) 0.0037(13) -0.0109(16)
C24 0.0198(17) 0.060(3) 0.0375(19) -0.0196(18) -0.0031(14) -0.0014(17)
C25 0.0238(16) 0.042(2) 0.0258(16) -0.0106(14) -0.0030(12) 0.0100(15)
C26 0.0196(14) 0.0279(17) 0.0159(13) -0.0057(11) 0.0017(10) 0.0046(13)
C27 0.040(2) 0.0257(18) 0.0275(16) -0.0004(13) 0.0063(14) -0.0089(15)
C28 0.0267(16) 0.0332(19) 0.0220(15) 0.0026(13) 0.0008(12) 0.0084(14)
C29 0.0038(11) 0.0089(13) 0.0163(12) -0.0011(9) -0.0023(9) 0.0002(9)

loop_
_atom_type_symbol
_atom_type_description
_atom_type_scat_dispersion_real
_atom_type_scat_dispersion_imag
_atom_type_scat_source
C C 0.0033 0.0016 'International Tables Vol C Tables 4.2.6.8 and 6.1.1.4'
H H 0.0000 0.0000 'International Tables Vol C Tables 4.2.6.8 and 6.1.1.4'
N N 0.0061 0.0033 'International Tables Vol C Tables 4.2.6.8 and 6.1.1.4'
O O 0.0106 0.0060 'International Tables Vol C Tables 4.2.6.8 and 6.1.1.4'
P P 0.1023 0.0942 'International Tables Vol C Tables 4.2.6.8 and 6.1.1.4'
S S 0.1246 0.1234 'International Tables Vol C Tables 4.2.6.8 and 6.1.1.4'
Pd Pd -0.9988 1.0072 'International Tables Vol C Tables 4.2.6.8 and 6.1.1.4'

loop_
_geom_angle_atom_site_label_1
_geom_angle_atom_site_label_2
_geom_angle_atom_site_label_3
_geom_angle
C29 Pd1 N1 88.66(9)
C29 Pd1 O1 178.53(8)
N1 Pd1 O1 89.89(8)
C29 Pd1 P1 86.44(7)
N1 Pd1 P1 173.29(7)
O1 Pd1 P1 95.00(6)
C11 P1 C4 106.62(13)
C11 P1 C2 104.00(13)
C4 P1 C2 108.01(13)
C11 P1 Pd1 110.51(9)
C4 P1 Pd1 113.51(10)
C2 P1 Pd1 113.54(9)
C21 C2 C3 118.2(3)
C21 C2 P1 119.0(2)
C3 C2 P1 122.7(2)
C18 C3 C2 119.7(3)
C18 C3 S1 117.5(2)
C2 C3 S1 122.7(2)
O3 S1 O2 115.42(16)
O3 S1 O1 110.65(13)
O2 S1 O1 111.95(14)
O3 S1 C3 105.33(15)
O2 S1 C3 106.88(13)
O1 S1 C3 105.85(13)
S1 O1 Pd1 116.93(11)
C5 C4 C9 118.3(3)
C5 C4 P1 117.1(2)
C9 C4 P1 124.6(2)
C6 C5 C4 121.5(3)
C6 C5 H4 119.3
C4 C5 H4 119.3
C7 C6 C5 119.2(3)
C7 C6 H5 120.4
C5 C6 H5 120.4
C6 C7 C8 121.4(3)
C6 C7 H6 119.3
C8 C7 H6 119.3
C7 C8 C9 119.6(3)
C7 C8 H7 120.2
C9 C8 H7 120.2
O4 C9 C8 123.2(3)
O4 C9 C4 116.8(2)
C8 C9 C4 120.0(3)
C9 O4 C10 117.5(2)
O4 C10 H8 109.5
O4 C10 H9 109.5
H8 C10 H9 109.5
O4 C10 H10 109.5
H8 C10 H10 109.5
H9 C10 H10 109.5
C12 C11 C16 118.2(3)
C12 C11 P1 123.0(2)
C16 C11 P1 118.4(2)
C13 C12 C11 121.1(3)
C13 C12 H11 119.4
C11 C12 H11 119.4
C14 C13 C12 119.2(3)
C14 C13 H12 120.4
C12 C13 H12 120.4
C13 C14 C15 121.6(3)
C13 C14 H13 119.2
C15 C14 H13 119.2
C14 C15 C16 119.0(3)
C14 C15 H14 120.5
C16 C15 H14 120.5
O5 C16 C15 123.7(3)
O5 C16 C11 115.5(2)
C15 C16 C11 120.8(3)
C16 O5 C17 118.0(2)
O5 C17 H15 109.5
O5 C17 H16 109.5
H15 C17 H16 109.5
O5 C17 H17 109.5
H15 C17 H17 109.5
H16 C17 H17 109.5
C19 C18 C3 121.0(3)
C19 C18 H18 119.5
C3 C18 H18 119.5
C20 C19 C18 119.6(3)
C20 C19 H19 120.2
C18 C19 H19 120.2
C19 C20 C21 120.2(3)
C19 C20 H20 119.9
C21 C20 H20 119.9
C20 C21 C2 121.3(3)
C20 C21 H21 119.4
C2 C21 H21 119.4
C22 N1 C26 120.3(3)
C22 N1 Pd1 122.0(2)
C26 N1 Pd1 117.3(2)
N1 C22 C23 120.4(3)
N1 C22 C27 118.5(3)
C23 C22 C27 121.2(3)
C24 C23 C22 119.6(3)
C24 C23 H22 120.2
C22 C23 H22 120.2
C25 C24 C23 119.5(3)
C25 C24 H23 120.3
C23 C24 H23 120.3
C24 C25 C26 120.0(3)
C24 C25 H24 120.0
C26 C25 H24 120.0
N1 C26 C25 120.2(3)
N1 C26 C28 117.8(3)
C25 C26 C28 121.9(3)
C22 C27 H34 109.5
C22 C27 H35 109.5
H34 C27 H35 109.5
C22 C27 H36 109.5
H34 C27 H36 109.5
H35 C27 H36 109.5
C26 C28 H37 109.5
C26 C28 H38 109.5
H37 C28 H38 109.5
C26 C28 H39 109.5
H37 C28 H39 109.5
H38 C28 H39 109.5
Pd1 C29 H31 109.5
Pd1 C29 H32 109.5
H31 C29 H32 109.5
Pd1 C29 H33 109.5
H31 C29 H33 109.5
H32 C29 H33 109.5

loop_
_geom_bond_atom_site_label_1
_geom_bond_atom_site_label_2
_geom_bond_distance
Pd1 C29 2.107(3)
Pd1 N1 2.134(2)
Pd1 O1 2.159(2)
Pd1 P1 2.2340(9)
P1 C11 1.813(3)
P1 C4 1.813(3)
P1 C2 1.833(3)
C2 C21 1.397(4)
C2 C3 1.407(4)
C3 C18 1.393(4)
C3 S1 1.785(3)
S1 O3 1.439(2)
S1 O2 1.445(3)
S1 O1 1.481(2)
C4 C5 1.390(4)
C4 C9 1.418(4)
C5 C6 1.386(4)
C5 H4 0.9500
C6 C7 1.377(4)
C6 H5 0.9500
C7 C8 1.382(5)
C7 H6 0.9500
C8 C9 1.391(4)
C8 H7 0.9500
C9 O4 1.359(4)
O4 C10 1.428(4)
C10 H8 0.9800
C10 H9 0.9800
C10 H10 0.9800
C11 C12 1.397(4)
C11 C16 1.406(4)
C12 C13 1.388(4)
C12 H11 0.9500
C13 C14 1.373(5)
C13 H12 0.9500
C14 C15 1.387(4)
C14 H13 0.9500
C15 C16 1.388(4)
C15 H14 0.9500
C16 O5 1.362(3)
O5 C17 1.422(4)
C17 H15 0.9800
C17 H16 0.9800
C17 H17 0.9800
C18 C19 1.383(5)
C18 H18 0.9500
C19 C20 1.378(4)
C19 H19 0.9500
C20 C21 1.385(4)
C20 H20 0.9500
C21 H21 0.9500
N1 C22 1.346(4)
N1 C26 1.356(4)
C22 C23 1.399(4)
C22 C27 1.500(5)
C23 C24 1.372(6)
C23 H22 0.9500
C24 C25 1.369(6)
C24 H23 0.9500
C25 C26 1.390(4)
C25 H24 0.9500
C26 C28 1.483(5)
C27 H34 0.9800
C27 H35 0.9800
C27 H36 0.9800
C28 H37 0.9800
C28 H38 0.9800
C28 H39 0.9800
C29 H31 0.9800
C29 H32 0.9800
C29 H33 0.9800

loop_
_geom_torsion_atom_site_label_1
_geom_torsion_atom_site_label_2
_geom_torsion_atom_site_label_3
_geom_torsion_atom_site_label_4
_geom_torsion
C29 Pd1 P1 C11 -50.97(12)
O1 Pd1 P1 C11 128.73(11)
C29 Pd1 P1 C4 68.75(12)
O1 Pd1 P1 C4 -111.55(11)
C29 Pd1 P1 C2 -167.38(12)
O1 Pd1 P1 C2 12.32(12)
C11 P1 C2 C21 27.8(3)
C4 P1 C2 C21 -85.2(3)
Pd1 P1 C2 C21 148.0(2)
C11 P1 C2 C3 -150.0(2)
C4 P1 C2 C3 97.0(2)
Pd1 P1 C2 C3 -29.8(3)
C21 C2 C3 C18 0.8(4)
P1 C2 C3 C18 178.6(2)
C21 C2 C3 S1 -179.9(2)
P1 C2 C3 S1 -2.1(4)
C18 C3 S1 O3 -5.6(3)
C2 C3 S1 O3 175.1(2)
C18 C3 S1 O2 117.7(2)
C2 C3 S1 O2 -61.7(3)
C18 C3 S1 O1 -122.8(2)
C2 C3 S1 O1 57.8(3)
O3 S1 O1 Pd1 172.09(14)
O2 S1 O1 Pd1 41.82(17)
C3 S1 O1 Pd1 -74.28(15)
N1 Pd1 O1 S1 -144.98(14)
P1 Pd1 O1 S1 39.61(13)
C11 P1 C4 C5 125.8(2)
C2 P1 C4 C5 -122.9(2)
Pd1 P1 C4 C5 3.9(3)
C11 P1 C4 C9 -52.1(3)
C2 P1 C4 C9 59.1(3)
Pd1 P1 C4 C9 -174.1(2)
C9 C4 C5 C6 2.2(4)
P1 C4 C5 C6 -175.9(2)
C4 C5 C6 C7 0.9(5)
C5 C6 C7 C8 -2.6(5)
C6 C7 C8 C9 1.2(5)
C7 C8 C9 O4 -178.7(3)
C7 C8 C9 C4 2.0(4)
C5 C4 C9 O4 177.0(3)
P1 C4 C9 O4 -5.0(4)
C5 C4 C9 C8 -3.6(4)
P1 C4 C9 C8 174.3(2)
C8 C9 O4 C10 -3.5(4)
C4 C9 O4 C10 175.9(3)
C4 P1 C11 C12 -11.0(3)
C2 P1 C11 C12 -125.0(2)
Pd1 P1 C11 C12 112.8(2)
C4 P1 C11 C16 176.4(2)
C2 P1 C11 C16 62.4(2)
Pd1 P1 C11 C16 -59.8(2)
C16 C11 C12 C13 -2.5(4)
P1 C11 C12 C13 -175.1(2)
C11 C12 C13 C14 -0.1(4)
C12 C13 C14 C15 1.9(5)
C13 C14 C15 C16 -1.1(5)
C14 C15 C16 O5 178.0(3)
C14 C15 C16 C11 -1.6(4)
C12 C11 C16 O5 -176.3(2)
P1 C11 C16 O5 -3.3(3)
C12 C11 C16 C15 3.3(4)
P1 C11 C16 C15 176.3(2)
C15 C16 O5 C17 -2.0(4)
C11 C16 O5 C17 177.6(2)
C2 C3 C18 C19 0.2(4)
S1 C3 C18 C19 -179.2(2)
C3 C18 C19 C20 -0.6(5)
C18 C19 C20 C21 0.0(5)
C19 C20 C21 C2 1.0(5)
C3 C2 C21 C20 -1.4(4)
P1 C2 C21 C20 -179.3(2)
C29 Pd1 N1 C22 -70.3(2)
O1 Pd1 N1 C22 109.9(2)
C29 Pd1 N1 C26 102.8(2)
O1 Pd1 N1 C26 -77.0(2)
C26 N1 C22 C23 -0.6(4)
Pd1 N1 C22 C23 172.3(2)
C26 N1 C22 C27 179.7(3)
Pd1 N1 C22 C27 -7.4(4)
N1 C22 C23 C24 -0.8(5)
C27 C22 C23 C24 179.0(3)
C22 C23 C24 C25 1.0(5)
C23 C24 C25 C26 0.0(5)
C22 N1 C26 C25 1.6(4)
Pd1 N1 C26 C25 -171.6(2)
C22 N1 C26 C28 -177.2(3)
Pd1 N1 C26 C28 9.6(3)
C24 C25 C26 N1 -1.3(5)
C24 C25 C26 C28 177.4(3)
